data_2312685
loop_
_publ_author_name
'Xu, Ruyi'
'Fellowes, Thomas'
'White, Jonathan M.'

_publ_section_title
;
 High-resolution structural study on pyridin-3-yl ebselen and its
 N-methylated tosylate and iodide derivatives.
;
_journal_coeditor_code QZ3002
_journal_issue 'Pt 2'
_journal_name_full 'Acta crystallographica. Section C, Structural chemistry'
_journal_page_first 43
_journal_page_last 51
_journal_paper_doi 10.1107/S2053229623000062
_journal_volume 79
_journal_year 2023
_chemical_formula_moiety 'C12 H8 N2 O Se'
_chemical_formula_sum 'C12 H8 N2 O Se'
_chemical_formula_weight 275.16
_space_group_crystal_system monoclinic
_space_group_IT_number 14
_space_group_name_Hall '-P 2yn'
_space_group_name_H-M_alt 'P 1 21/n 1'
_atom_sites_solution_hydrogens difmap
_atom_sites_solution_primary dual
_audit_creation_method 'MoPro v21.06             '
_cell_angle_alpha 90
_cell_angle_beta 103.588(2)
_cell_angle_gamma 90
_cell_formula_units_Z 4
_cell_length_a 6.10740(10)
_cell_length_b 14.2227(3)
_cell_length_c 12.0621(2)
_cell_measurement_reflns_used 30292
_cell_measurement_temperature 100.1(2)
_cell_measurement_theta_max 56.9150
_cell_measurement_theta_min 3.3400
_cell_volume 1018.43(3)
_computing_cell_refinement
;
CrysAlis PRO (Rigaku OD, 2020)
;
_computing_data_collection
;
CrysAlis PRO (Rigaku OD, 2020)
;
_computing_data_reduction
;
CrysAlis PRO (Rigaku OD, 2020)
;
_computing_molecular_graphics
;
Mercury (Macrae <i>et al.</i>,  2020)
;
_computing_publication_material
;
WinGX (Farrugia, 2012)
;
_computing_structure_refinement
;
MoPro (Jelsch <i>et al.</i>,  2005)
;
_computing_structure_solution
;
SHELXT (Sheldrick, 2015<i>a</i>)
;
_diffrn_ambient_temperature 100.15
_diffrn_detector_area_resol_mean 10.0000
_diffrn_measured_fraction_theta_full 0.9989
_diffrn_measured_fraction_theta_max 0.9895
_diffrn_measurement_device 'four-circle diffractometer'
_diffrn_measurement_device_type 'Rigaku XtaLAB Synergy diffractometer with a Dualflex HyPix detector'
_diffrn_measurement_method '\w scans'
_diffrn_radiation_type 'Mo K\a'
_diffrn_radiation_wavelength 0.71073
_diffrn_reflns_av_R_equivalents 0.0436
_diffrn_reflns_av_unetI/netI 0.0328
_diffrn_reflns_limit_h_max 11
_diffrn_reflns_limit_h_min -11
_diffrn_reflns_limit_k_max 27
_diffrn_reflns_limit_k_min 0
_diffrn_reflns_limit_l_max 22
_diffrn_reflns_limit_l_min 0
_diffrn_reflns_number 97589
_diffrn_reflns_theta_full 25.2417
_diffrn_reflns_theta_max 42.47
_diffrn_reflns_theta_min 2.25
_exptl_absorpt_coefficient_mu 3.662
_exptl_absorpt_correction_T_max 1.000
_exptl_absorpt_correction_T_min 0.147
_exptl_absorpt_correction_type gaussian
_exptl_absorpt_process_details
;
(CrysAlis PRO; Rigaku OD, 2020)
;
_exptl_crystal_colour colourless
_exptl_crystal_density_diffrn 1.795
_exptl_crystal_description plate
_exptl_crystal_F_000 544.0
_exptl_crystal_size_max 0.48
_exptl_crystal_size_mid 0.15
_exptl_crystal_size_min 0.05
_refine_diff_density_max 0.4281
_refine_diff_density_min -0.4112
_refine_ls_extinction_coef 0.04936
_refine_ls_extinction_method 'Isotropic Gaussian'
_refine_ls_goodness_of_fit_ref 1.065
_refine_ls_hydrogen_treatment refall
_refine_ls_matrix_type full
_refine_ls_number_parameters 496
_refine_ls_number_reflns 7174
_refine_ls_number_restraints 22
_refine_ls_restrained_S_all 7.196
_refine_ls_R_factor_all 0.0223
_refine_ls_R_factor_gt 0.0157
_refine_ls_shift/su_max 0.002
_refine_ls_shift/su_mean 0.001
_refine_ls_structure_factor_coef Fsqd
_refine_ls_weighting_scheme sigma
_refine_ls_wR_factor_gt 0.0226
_refine_ls_wR_factor_ref 0.0233
_reflns_number_gt 6298
_reflns_number_total 7174
_reflns_threshold_expression I>=2u(I)
_cod_data_source_file qz3002.cif
_cod_data_source_block 2-multipole
_cod_original_sg_symbol_Hall '-P 2ybc (x-z,y,z)'
_cod_database_code 2312685

loop_
_space_group_symop_id
_space_group_symop_operation_xyz
1 x,y,z
2 -x+1/2,y+1/2,-z+1/2
3 -x,-y,-z
4 x-1/2,-y-1/2,z-1/2

loop_
_atom_rho_multipole_atom_label
_atom_rho_multipole_coeff_Pv
_atom_rho_multipole_coeff_P00
_atom_rho_multipole_coeff_P10
_atom_rho_multipole_coeff_P11
_atom_rho_multipole_coeff_P1-1
_atom_rho_multipole_coeff_P20
_atom_rho_multipole_coeff_P21
_atom_rho_multipole_coeff_P2-1
_atom_rho_multipole_coeff_P22
_atom_rho_multipole_coeff_P2-2
_atom_rho_multipole_coeff_P30
_atom_rho_multipole_coeff_P31
_atom_rho_multipole_coeff_P3-1
_atom_rho_multipole_coeff_P32
_atom_rho_multipole_coeff_P3-2
_atom_rho_multipole_coeff_P33
_atom_rho_multipole_coeff_P3-3
_atom_rho_multipole_coeff_P40
_atom_rho_multipole_coeff_P41
_atom_rho_multipole_coeff_P4-1
_atom_rho_multipole_coeff_P42
_atom_rho_multipole_coeff_P4-2
_atom_rho_multipole_coeff_P43
_atom_rho_multipole_coeff_P4-3
_atom_rho_multipole_coeff_P44
_atom_rho_multipole_coeff_P4-4
_atom_rho_multipole_kappa
_atom_rho_multipole_kappa_prime1
_atom_rho_multipole_radial_slater_n0
_atom_rho_multipole_radial_slater_zeta0
_atom_rho_multipole_radial_slater_n1
_atom_rho_multipole_radial_slater_zeta1
_atom_rho_multipole_radial_slater_n2
_atom_rho_multipole_radial_slater_zeta2
_atom_rho_multipole_radial_slater_n3
_atom_rho_multipole_radial_slater_zeta3
_atom_rho_multipole_radial_slater_n4
_atom_rho_multipole_radial_slater_zeta4
Se1 5.58(8) 0. 0. -0.150(18) -0.045(15) 0.122(12) 0. 0. 0.125(12) 0.250(15) 0. -0.012(11) -0.006(10) 0. 0. -0.066(11) -0.011(11) -0.061(11) 0. 0. -0.009(10) 0.019(10) 0. 0. 0.004(10) 0.068(10) 1.178(6) 1.07(3) 4 4.358 4 4.358 4 4.358 4 4.358 4 4.358
O1 6.36(9) 0. 0. -0.03(8) 0.00(4) -0.12(4) 0. 0. -0.17(5) 0.04(4) 0. -0.13(4) -0.01(3) 0. 0. -0.03(4) 0.01(4) 0. 0. 0. 0. 0. 0. 0. 0. 0. 0.972(6) 0.48(5) 2 4.466 2 4.466 2 4.466 3 4.466 4 4.466
N1 5.32(10) 0. 0. -0.17(3) 0.00(3) -0.10(2) 0. 0. -0.09(2) -0.03(2) 0. 0.031(16) -0.026(17) 0. 0. -0.31(4) 0.00(2) 0. 0. 0. 0. 0. 0. 0. 0. 0. 0.980(6) 0.72(4) 2 3.839 2 3.839 2 3.839 3 3.839 4 3.839
N2 5.38(12) 0. 0. -0.05(4) 0.01(5) -0.18(2) 0. 0. -0.05(2) -0.01(2) 0. -0.031(15) -0.016(18) 0. 0. -0.20(3) -0.01(2) 0. 0. 0. 0. 0. 0. 0. 0. 0. 0.977(7) 0.86(5) 2 3.839 2 3.839 2 3.839 3 3.839 4 3.839
C1 4.40(11) 0. 0. 0.020(17) -0.06(2) -0.206(19) 0. 0. -0.032(16) -0.020(17) 0. 0.000(11) 0.001(12) 0. 0. -0.20(3) -0.007(14) 0. 0. 0. 0. 0. 0. 0. 0. 0. 0.988(7) 1.06(6) 2 3.176 2 3.176 2 3.176 3 3.176 4 3.176
C2 4.09(12) 0. 0. 0.05(4) 0.04(4) -0.21(3) 0. 0. -0.06(2) 0.04(2) 0. 0.037(18) -0.015(19) 0. 0. -0.22(4) 0.04(2) 0. 0. 0. 0. 0. 0. 0. 0. 0. 1.012(8) 0.91(5) 2 3.176 2 3.176 2 3.176 3 3.176 4 3.176
C3 3.78(8) 0. 0. 0.110(17) -0.04(3) -0.260(15) 0. 0. -0.051(11) 0.01(2) 0. -0.033(10) 0.026(15) 0. 0. -0.33(2) 0.008(18) 0. 0. 0. 0. 0. 0. 0. 0. 0. 1.007(7) 0.81(3) 2 3.176 2 3.176 2 3.176 3 3.176 4 3.176
H3 1.09(3) 0. 0.26(2) 0. 0. 0.082(16) 0. 0. 0. 0. 0. 0. 0. 0. 0. 0. 0. 0. 0. 0. 0. 0. 0. 0. 0. 0. 0.984(18) 1.06(4) 2 2.000 1 2.000 2 2.000 3 2.000 4 2.000
C4 3.92(8) 0. 0. 0. -0. -0. 0. 0. -0. 0. 0. -0. 0. 0. 0. -0. 0. 0. 0. 0. 0. 0. 0. 0. 0. 0. 0.977(7) 0.88(3) 2 3.176 2 3.176 2 3.176 3 3.176 4 3.176
H4 1.09(2) 0. 0. 0. 0. 0. 0. 0. 0. 0. 0. 0. 0. 0. 0. 0. 0. 0. 0. 0. 0. 0. 0. 0. 0. 0. 0.984(18) 1.06(4) 2 2.000 1 2.000 2 2.000 3 2.000 4 2.000
C5 3.78(8) 0. 0. 0. -0. -0. 0. 0. -0. 0. 0. -0. 0. 0. 0. -0. 0. 0. 0. 0. 0. 0. 0. 0. 0. 0. 0.998(7) 0.83(3) 2 3.176 2 3.176 2 3.176 3 3.176 4 3.176
H5 1.09(2) 0. 0. 0. 0. 0. 0. 0. 0. 0. 0. 0. 0. 0. 0. 0. 0. 0. 0. 0. 0. 0. 0. 0. 0. 0. 0.984(18) 1.06(4) 2 2.000 1 2.000 2 2.000 3 2.000 4 2.000
C6 4.17(12) 0. 0. -0.01(4) -0.01(2) -0.26(3) 0. 0. 0.01(2) -0.002(19) 0. 0.040(18) -0.008(16) 0. 0. -0.37(4) -0.05(2) 0. 0. 0. 0. 0. 0. 0. 0. 0. 0.990(8) 0.86(4) 2 3.176 2 3.176 2 3.176 3 3.176 4 3.176
H6 0.94(11) 0. 0. 0. 0. 0. 0. 0. 0. 0. 0. 0. 0. 0. 0. 0. 0. 0. 0. 0. 0. 0. 0. 0. 0. 0. 1.04(5) 0.88(8) 2 2.000 1 2.000 2 2.000 3 2.000 4 2.000
C7 4.08(19) 0. 0. 0.01(4) -0.14(6) -0.32(3) 0. 0. -0.01(3) -0.08(3) 0. 0.000(19) -0.06(2) 0. 0. -0.44(5) -0.10(3) 0. 0. 0. 0. 0. 0. 0. 0. 0. 0.992(11) 0.89(3) 2 3.176 2 3.176 2 3.176 3 3.176 4 3.176
C8 3.69(14) 0. 0. 0.12(4) -0.01(5) -0.24(3) 0. 0. -0.06(2) 0.04(3) 0. 0.05(2) -0.01(2) 0. 0. -0.31(5) 0.00(3) 0. 0. 0. 0. 0. 0. 0. 0. 0. 1.008(11) 0.86(4) 2 3.176 2 3.176 2 3.176 3 3.176 4 3.176
C9 4.11(19) 0. 0. 0.10(7) 0.04(6) -0.20(3) 0. 0. 0.07(4) 0.04(3) 0. 0.02(3) 0.00(3) 0. 0. -0.45(6) 0.07(4) 0. 0. 0. 0. 0. 0. 0. 0. 0. 0.986(11) 0.79(4) 2 3.176 2 3.176 2 3.176 3 3.176 4 3.176
H9 0.74(14) 0. 0.22(6) 0. 0. 0.07(4) 0. 0. 0. 0. 0. 0. 0. 0. 0. 0. 0. 0. 0. 0. 0. 0. 0. 0. 0. 0. 1.14(8) 1.10(10) 2 2.000 1 2.000 2 2.000 3 2.000 4 2.000
C10 3.88(17) 0. 0. 0.04(5) 0.07(5) -0.23(3) 0. 0. 0.00(3) 0.02(3) 0. -0.016(19) -0.04(2) 0. 0. -0.33(4) 0.09(3) 0. 0. 0. 0. 0. 0. 0. 0. 0. 1.003(11) 0.90(4) 2 3.176 2 3.176 2 3.176 3 3.176 4 3.176
H10 1.01(12) 0. 0. 0. 0. 0. 0. 0. 0. 0. 0. 0. 0. 0. 0. 0. 0. 0. 0. 0. 0. 0. 0. 0. 0. 0. 1.05(5) 0.99(9) 2 2.000 1 2.000 2 2.000 3 2.000 4 2.000
C11 3.87(10) 0. 0. 0.04(3) -0.02(3) -0.28(2) 0. 0. 0.006(18) 0.012(18) 0. 0.000(14) -0.005(13) 0. 0. -0.40(3) 0.002(16) 0. 0. 0. 0. 0. 0. 0. 0. 0. 0.995(8) 0.79(3) 2 3.176 2 3.176 2 3.176 3 3.176 4 3.176
H11 0.94(3) 0. 0. 0. 0. 0. 0. 0. 0. 0. 0. 0. 0. 0. 0. 0. 0. 0. 0. 0. 0. 0. 0. 0. 0. 0. 1.04(2) 1.00(5) 2 2.000 1 2.000 2 2.000 3 2.000 4 2.000
C12 3.78(11) 0. 0. 0. -0. -0. 0. 0. 0. 0. 0. 0. -0. 0. 0. -0. 0. 0. 0. 0. 0. 0. 0. 0. 0. 0. 1.005(9) 0.83(3) 2 3.176 2 3.176 2 3.176 3 3.176 4 3.176
H12 0.94(2) 0. 0. 0. 0. 0. 0. 0. 0. 0. 0. 0. 0. 0. 0. 0. 0. 0. 0. 0. 0. 0. 0. 0. 0. 0. 1.04(2) 1.00(5) 2 2.000 1 2.000 2 2.000 3 2.000 4 2.000

loop_
_atom_site_type_symbol
_atom_site_label
_atom_site_fract_x
_atom_site_fract_y
_atom_site_fract_z
_atom_site_U_iso_or_equiv
_atom_site_adp_type
_atom_site_calc_flag
_atom_site_occupancy
_atom_site_disorder_assembly
_atom_site_disorder_group
Se Se1 0.51663(2) 0.699436(9) 0.887178(14) 0.012113(6) Uani d 1 . .
O O1 0.38467(14) 0.65312(7) 0.54626(9) 0.02111(5) Uani d 1 . .
N N1 0.55245(7) 0.70667(3) 0.72847(4) 0.01270(4) Uani d 1 . .
N N2 0.9374(4) 0.81528(12) 0.5706(2) 0.01575(5) Uani d 1 . .
C C1 0.26250(8) 0.62347(3) 0.82216(5) 0.01323(5) Uani d 1 . .
C C2 0.2306(2) 0.61392(9) 0.70464(16) 0.01386(5) Uani d 1 . .
C C3 0.0461(2) 0.56468(8) 0.63997(11) 0.01781(5) Uani d 1 . .
H H3 0.0226(10) 0.5612(6) 0.5484(5) 0.0216(2) Uiso d 1 . .
C C4 -0.10556(8) 0.52248(4) 0.69409(6) 0.01953(6) Uani d 1 . .
H H4 -0.2515(10) 0.4851(6) 0.6461(4) 0.0239(3) Uiso d 1 . .
C C5 -0.0708(2) 0.53071(8) 0.81292(14) 0.01867(5) Uani d 1 . .
H H5 -0.1916(10) 0.4989(6) 0.8547(4) 0.0234(3) Uiso d 1 . .
C C6 0.11028(8) 0.58119(3) 0.87722(5) 0.01661(5) Uani d 1 . .
H H6 0.1343(10) 0.5872(6) 0.9687(5) 0.0210(2) Uiso d 1 . .
C C7 0.3944(3) 0.65887(10) 0.65014(18) 0.01399(5) Uani d 1 . .
C C8 0.7294(2) 0.75854(9) 0.70353(15) 0.01191(5) Uani d 1 . .
C C9 0.7686(2) 0.76403(10) 0.59294(15) 0.01553(5) Uani d 1 . .
H H9 0.6628(15) 0.7278(7) 0.5210(8) 0.0192(2) Uiso d 1 . .
C C10 1.0790(3) 0.86130(10) 0.65400(18) 0.01554(5) Uani d 1 . .
H H10 1.2121(12) 0.9010(6) 0.6304(9) 0.0191(2) Uiso d 1 . .
C C11 1.05275(17) 0.85906(7) 0.76568(12) 0.01566(5) Uani d 1 . .
H H11 1.1681(11) 0.8975(5) 0.8323(5) 0.0189(2) Uiso d 1 . .
C C12 0.87661(19) 0.80772(8) 0.79030(12) 0.01403(5) Uani d 1 . .
H H12 0.8535(10) 0.8055(5) 0.8764(5) 0.01711(19) Uiso d 1 . .

loop_
_atom_site_aniso_label
_atom_site_aniso_U_11
_atom_site_aniso_U_22
_atom_site_aniso_U_33
_atom_site_aniso_U_12
_atom_site_aniso_U_13
_atom_site_aniso_U_23
Se1 0.011160(19) 0.01721(2) 0.00917(2) 0.001535(16) 0.004801(14) 0.001001(17)
O1 0.02195(16) 0.0330(2) 0.00884(17) -0.00904(15) 0.00461(11) -0.00182(13)
N1 0.01210(12) 0.01846(18) 0.00852(15) -0.00141(14) 0.00441(11) -0.00004(13)
N2 0.01573(16) 0.0220(2) 0.0113(2) -0.0039(2) 0.00676(15) -0.00071(15)
C1 0.01383(15) 0.0150(2) 0.0125(2) 0.00056(16) 0.00633(14) 0.00108(14)
C2 0.01395(14) 0.0162(2) 0.0124(2) -0.00123(16) 0.00509(14) 0.00007(14)
C3 0.01808(15) 0.0191(2) 0.0168(2) -0.00429(16) 0.00514(14) -0.00106(15)
C4 0.01879(16) 0.0188(2) 0.0219(2) -0.00492(15) 0.00673(15) -0.00043(16)
C5 0.01847(16) 0.0175(2) 0.0226(2) -0.00288(15) 0.00981(15) 0.00125(15)
C6 0.01754(16) 0.0181(2) 0.0168(2) -0.00100(16) 0.00939(15) 0.00156(15)
C7 0.01419(15) 0.0191(2) 0.0094(2) -0.00185(16) 0.00437(14) 0.00024(15)
C8 0.01199(13) 0.01593(18) 0.00883(18) 0.00008(15) 0.00445(12) 0.00001(14)
C9 0.01554(15) 0.0228(2) 0.00965(19) -0.00412(17) 0.00583(13) -0.00099(15)
C10 0.01520(15) 0.0185(2) 0.0140(2) -0.00282(18) 0.00573(15) -0.00048(16)
C11 0.01563(14) 0.01821(19) 0.01338(19) -0.00267(14) 0.00388(12) -0.00176(14)
C12 0.01492(13) 0.0182(2) 0.00963(17) -0.00090(15) 0.00421(12) -0.00094(14)

loop_
_atom_type_symbol
_atom_type_description
_atom_type_scat_dispersion_real
_atom_type_scat_dispersion_imag
_atom_type_scat_source
C C 0.0033 0.0016 'Clementi & Roetti 1974. Atomic Data & Nuclear Data Tables. 14, 177'
H H 0.0000 0.0000 'Clementi & Roetti 1974. Atomic Data & Nuclear Data Tables. 14, 177'
N N 0.0061 0.0033 'Clementi & Roetti 1974. Atomic Data & Nuclear Data Tables. 14, 177'
O O 0.0106 0.0060 'Clementi & Roetti 1974. Atomic Data & Nuclear Data Tables. 14, 177'
Se Se -0.0799 2.2331 'Clementi & Roetti 1974. Atomic Data & Nuclear Data Tables. 14, 177'

loop_
_exptl_crystal_face_index_h
_exptl_crystal_face_index_k
_exptl_crystal_face_index_l
_exptl_crystal_face_perp_dist
1 4 16 0.2231
-9 -1 3 0.0772
9 1 -3 0.0772
-1 0 1 0.0869
0 1 0 0.0244
0 -1 0 0.0244
1 0 -1 0.0716
-1 0 -16 0.2144
6 -10 -12 0.1200
-6 -6 13 0.1476

loop_
_geom_angle_atom_site_label_1
_geom_angle_atom_site_label_2
_geom_angle_atom_site_label_3
_geom_angle_site_symmetry_1
_geom_angle_site_symmetry_2
_geom_angle_site_symmetry_3
_geom_angle
_geom_angle_publ_flag
N1 Se1 C1 . . . 84.01(2) y
Se1 N1 C7 . . . 115.04(9) y
Se1 N1 C8 . . . 120.13(7) y
C7 N1 C8 . . . 124.83(11) y
C10 N2 C9 . . . 120.50(18) y
Se1 C1 C2 . . . 112.38(8) y
Se1 C1 C6 . . . 128.12(4) y
C2 C1 C6 . . . 119.48(8) ?
C1 C2 C7 . . . 117.86(13) ?
C1 C2 C3 . . . 121.24(12) ?
C7 C2 C3 . . . 120.89(13) ?
C2 C3 C4 . . . 119.56(10) ?
C2 C3 H3 . . . 119.3(3) ?
C4 C3 H3 . . . 121.2(3) ?
C3 C4 C5 . . . 119.10(8) ?
C3 C4 H4 . . . 121.2(3) ?
C5 C4 H4 . . . 119.7(3) ?
C6 C5 C4 . . . 121.46(9) ?
C6 C5 H5 . . . 119.6(3) ?
C4 C5 H5 . . . 118.9(3) ?
C1 C6 C5 . . . 119.14(6) ?
C1 C6 H6 . . . 120.3(3) ?
C5 C6 H6 . . . 120.6(3) ?
O1 C7 N1 . . . 126.16(14) ?
O1 C7 C2 . . . 123.16(14) ?
N1 C7 C2 . . . 110.68(13) y
N1 C8 C9 . . . 122.93(12) ?
N1 C8 C12 . . . 119.80(11) ?
C9 C8 C12 . . . 117.26(13) ?
N2 C9 C8 . . . 121.96(15) ?
N2 C9 H9 . . . 116.0(6) ?
C8 C9 H9 . . . 122.0(6) ?
N2 C10 C11 . . . 121.11(16) ?
N2 C10 H10 . . . 116.9(5) ?
C11 C10 H10 . . . 122.0(5) ?
C10 C11 C12 . . . 119.29(11) ?
C10 C11 H11 . . . 120.2(3) ?
C12 C11 H11 . . . 120.5(3) ?
C8 C12 C11 . . . 119.85(11) ?
C8 C12 H12 . . . 119.9(3) ?
C11 C12 H12 . . . 120.2(3) ?

loop_
_geom_bond_atom_site_label_1
_geom_bond_atom_site_label_2
_geom_bond_site_symmetry_2
_geom_bond_distance
_geom_bond_publ_flag
Se1 N1 . 1.9799(5) y
Se1 C1 . 1.9025(6) y
O1 C7 . 1.243(2) y
N1 C7 . 1.363(2) y
N1 C8 . 1.3982(17) y
N2 C10 . 1.334(3) y
N2 C9 . 1.341(2) y
C1 C2 . 1.3914(18) y
C1 C6 . 1.3989(7) ?
C2 C7 . 1.467(2) y
C2 C3 . 1.399(2) ?
C3 C4 . 1.3886(12) ?
C3 H3 . 1.081(5) ?
C4 C5 . 1.4037(16) ?
C4 H4 . 1.081(5) ?
C5 C6 . 1.3915(15) ?
C5 H5 . 1.085(5) ?
C6 H6 . 1.082(6) ?
C8 C9 . 1.412(2) y
C8 C12 . 1.3968(19) ?
C9 H9 . 1.083(6) ?
C10 C11 . 1.394(2) ?
C10 H10 . 1.082(6) ?
C11 C12 . 1.389(2) ?
C11 H11 . 1.084(5) ?
C12 H12 . 1.081(5) ?

loop_
_geom_hbond_atom_site_label_D
_geom_hbond_atom_site_label_H
_geom_hbond_atom_site_label_A
_geom_hbond_site_symmetry_A
_geom_hbond_distance_DH
_geom_hbond_distance_HA
_geom_hbond_distance_DA
_geom_hbond_angle_DHA
C9 H9 O1 1 1.083(6) 2.086(11) 2.772(2) 118.5(6)
C12 H12 Se1 1 1.081(5) 2.579(5) 3.1270(12) 110.6(3)
C6 H6 N2 4_576 1.082(6) 2.407(5) 3.0676(18) 118.0(3)
C6 H6 C9 4_576 1.082(6) 2.611(7) 3.3719(16) 126.7(4)
C12 H12 O1 4_676 1.081(5) 2.097(6) 3.1262(18) 158.1(2)

loop_
_geom_torsion_atom_site_label_1
_geom_torsion_atom_site_label_2
_geom_torsion_atom_site_label_3
_geom_torsion_atom_site_label_4
_geom_torsion_site_symmetry_1
_geom_torsion_site_symmetry_2
_geom_torsion_site_symmetry_3
_geom_torsion_site_symmetry_4
_geom_torsion
_geom_torsion_publ_flag
Se1 N1 C7 O1 . . . . -179.48(8) ?
Se1 N1 C7 C2 . . . . 0.88(6) ?
Se1 N1 C8 C9 . . . . 177.90(7) ?
Se1 N1 C8 C12 . . . . -2.03(7) ?
Se1 C1 C2 C7 . . . . 2.05(6) ?
Se1 C1 C2 C3 . . . . -176.72(7) ?
Se1 C1 C6 C5 . . . . 177.66(7) ?
Se1 C1 C6 H6 . . . . -2.9(6) ?
O1 C7 N1 C8 . . . . 0.91(12) ?
O1 C7 C2 C1 . . . . 178.42(12) ?
O1 C7 C2 C3 . . . . -2.81(13) ?
N1 Se1 C1 C2 . . . . -1.16(6) ?
N1 Se1 C1 C6 . . . . -179.23(5) ?
N1 C7 C2 C1 . . . . -1.92(10) ?
N1 C7 C2 C3 . . . . 176.85(11) ?
N1 C8 C9 N2 . . . . 179.05(11) ?
N1 C8 C9 H9 . . . . -0.2(6) ?
N1 C8 C12 C11 . . . . 179.83(10) ?
N1 C8 C12 H12 . . . . 0.1(5) ?
N2 C10 C11 C12 . . . . 0.23(12) ?
N2 C10 C11 H11 . . . . -179.3(6) ?
N2 C9 C8 C12 . . . . -1.02(12) ?
C1 Se1 N1 C7 . . . . 0.13(6) ?
C1 Se1 N1 C8 . . . . 179.76(6) ?
C1 C2 C3 C4 . . . . -1.58(10) ?
C1 C2 C3 H3 . . . . 177.4(6) ?
C1 C6 C5 C4 . . . . -0.92(7) ?
C1 C6 C5 H5 . . . . -178.7(6) ?
C2 C1 C6 C5 . . . . -0.28(10) ?
C2 C1 C6 H6 . . . . 179.1(6) ?
C2 C7 N1 C8 . . . . -178.73(12) ?
C2 C3 C4 C5 . . . . 0.37(12) ?
C2 C3 C4 H4 . . . . 178.8(6) ?
C3 C2 C1 C6 . . . . 1.53(11) ?
C3 C4 C5 C6 . . . . 0.87(11) ?
C3 C4 C5 H5 . . . . 178.7(6) ?
H3 C3 C2 C7 . . . . -1.3(7) ?
H3 C3 C4 C5 . . . . -178.6(7) ?
H3 C3 C4 H4 . . . . -0.1(9) ?
C4 C3 C2 C7 . . . . 179.69(11) ?
C4 C5 C6 H6 . . . . 179.7(6) ?
H4 C4 C5 C6 . . . . -177.6(7) ?
H4 C4 C5 H5 . . . . 0.2(9) ?
H5 C5 C6 H6 . . . . 1.9(9) ?
C6 C1 C2 C7 . . . . -179.70(7) ?
C7 N1 C8 C9 . . . . -2.51(11) ?
C7 N1 C8 C12 . . . . 177.56(11) ?
C8 C9 N2 C10 . . . . 1.76(12) ?
C8 C12 C11 C10 . . . . 0.48(12) ?
C8 C12 C11 H11 . . . . 180.0(6) ?
C9 N2 C10 C11 . . . . -1.35(13) ?
C9 N2 C10 H10 . . . . 179.7(5) ?
C9 C8 C12 C11 . . . . -0.10(13) ?
C9 C8 C12 H12 . . . . -179.9(5) ?
H9 C9 N2 C10 . . . . -179.0(8) ?
H9 C9 C8 C12 . . . . 179.7(8) ?
C10 C11 C12 H12 . . . . -179.8(5) ?
H10 C10 C11 C12 . . . . 179.2(7) ?
H10 C10 C11 H11 . . . . -0.3(9) ?
H11 C11 C12 H12 . . . . -0.3(9) ?
